data_2012930
loop_
_publ_author_name
'Ejsmont, Krzysztof'
'Broda, Ma\/lgorzata'
'Doma\'nski, Andrzej'
'Kyzio\/l, Janusz B.'
'Zaleski, Jacek'

_publ_section_title
;
 Orthorhombic polymorphs of two <i>trans</i>-4-aminoazoxybenzenes
;
_journal_issue 9
_journal_name_full 'Acta Crystallographica Section C'
_journal_page_first o545
_journal_page_last o548
_journal_paper_doi 10.1107/S0108270102011952
_journal_volume 58
_journal_year 2002
_chemical_formula_moiety 'C12 H11 N3 O'
_chemical_formula_sum 'C12 H11 N3 O'
_chemical_formula_weight 213.24
_chemical_name_systematic
;
1-(4-aminophenyl)-2-phenyldiazene 2-oxide
;
_space_group_IT_number 61
_symmetry_cell_setting orthorhombic
_symmetry_space_group_name_Hall '-P 2ac 2ab'
_symmetry_space_group_name_H-M 'P b c a'
_atom_sites_solution_hydrogens difmap
_atom_sites_solution_primary direct
_atom_sites_solution_secondary difmap
_cell_angle_alpha 90
_cell_angle_beta 90
_cell_angle_gamma 90
_cell_formula_units_Z 8
_cell_length_a 12.058(2)
_cell_length_b 7.0540(10)
_cell_length_c 24.398(5)
_cell_measurement_reflns_used 3160
_cell_measurement_temperature 90.0(2)
_cell_measurement_theta_max 25.99
_cell_measurement_theta_min 3.45
_cell_volume 2075.2(6)
_computing_cell_refinement 'KM-4 CCD Software'
_computing_data_collection 'KM-4 CCD Software (Kuma Diffraction, 1999)'
_computing_data_reduction 'KM-4 CCD Software'
_computing_molecular_graphics 'SHELXTL (Sheldrick, 1990)'
_computing_publication_material SHELXL97
_computing_structure_refinement 'SHELXL97 (Sheldrick, 1997)'
_computing_structure_solution 'SHELXS97 (Sheldrick, 1997)'
_diffrn_ambient_temperature 90.00(10)
_diffrn_detector_area_resol_mean '1024x1024 with blocks 2x2'
_diffrn_measured_fraction_theta_full 0.862
_diffrn_measured_fraction_theta_max 0.995
_diffrn_measurement_device_type 'Kuma KM-4 with two-dimensional CCD area-detector'
_diffrn_measurement_method \w
_diffrn_radiation_monochromator graphite
_diffrn_radiation_source 'fine-focus sealed tube'
_diffrn_radiation_type MoK\a
_diffrn_radiation_wavelength 0.71073
_diffrn_reflns_av_R_equivalents 0.034
_diffrn_reflns_av_sigmaI/netI 0.029
_diffrn_reflns_limit_h_max 14
_diffrn_reflns_limit_h_min -14
_diffrn_reflns_limit_k_max 6
_diffrn_reflns_limit_k_min -8
_diffrn_reflns_limit_l_max 28
_diffrn_reflns_limit_l_min -30
_diffrn_reflns_number 12684
_diffrn_reflns_theta_full 25.99
_diffrn_reflns_theta_max 25.99
_diffrn_reflns_theta_min 3.45
_exptl_absorpt_coefficient_mu 0.091
_exptl_absorpt_correction_type none
_exptl_crystal_colour orange
_exptl_crystal_density_diffrn 1.365
_exptl_crystal_density_meas ?
_exptl_crystal_density_method 'not measured'
_exptl_crystal_description prism
_exptl_crystal_F_000 896
_exptl_crystal_size_max 0.40
_exptl_crystal_size_mid 0.25
_exptl_crystal_size_min 0.13
_refine_diff_density_max 0.31
_refine_diff_density_min -0.18
_refine_ls_goodness_of_fit_ref 1.112
_refine_ls_hydrogen_treatment refall
_refine_ls_matrix_type full
_refine_ls_number_parameters 191
_refine_ls_number_reflns 2030
_refine_ls_number_restraints 0
_refine_ls_restrained_S_all 1.112
_refine_ls_R_factor_all 0.058
_refine_ls_R_factor_gt 0.042
_refine_ls_shift/su_max 0.001
_refine_ls_shift/su_mean 0.000
_refine_ls_structure_factor_coef Fsqd
_refine_ls_weighting_details 'w = 1/[\s^2^(Fo^2^)+(0.0671P)^2^+0.1381P] where P=(Fo^2^+2Fc^2^)/3'
_refine_ls_weighting_scheme calc
_refine_ls_wR_factor_gt 0.104
_refine_ls_wR_factor_ref 0.112
_reflns_number_gt 1617
_reflns_number_total 2030
_reflns_threshold_expression I>2\s(I)
_cod_data_source_file gd1210.cif
_cod_data_source_block I
_cod_depositor_comments
;
The following automatic conversions were performed:

'_exptl_crystal_density_meas' value 'not measured' was changed to '?'
- the value is perceived as not measured.

Automatic conversion script
Id: cif_fix_values 3008 2015-01-20 13:52:24Z robertas 
;
_cod_database_code 2012930
_cod_database_fobs_code 2012930

loop_
_symmetry_equiv_pos_as_xyz
'x, y, z'
'-x+1/2, -y, z+1/2'
'-x, y+1/2, -z+1/2'
'x+1/2, -y+1/2, -z'
'-x, -y, -z'
'x-1/2, y, -z-1/2'
'x, -y-1/2, z-1/2'
'-x-1/2, y-1/2, z'

loop_
_atom_site_label
_atom_site_fract_x
_atom_site_fract_y
_atom_site_fract_z
_atom_site_U_iso_or_equiv
_atom_site_adp_type
_atom_site_calc_flag
_atom_site_refinement_flags
_atom_site_occupancy
_atom_site_disorder_assembly
_atom_site_disorder_group
_atom_site_type_symbol
N1 1.03622(10) 0.22089(19) 0.58438(6) 0.0256(4) Uani d . 1 . . N
N2 0.93829(11) 0.20682(19) 0.60288(6) 0.0262(3) Uani d . 1 . . N
O1 1.12684(9) 0.21446(17) 0.61182(5) 0.0303(3) Uani d . 1 . . O
C1 0.92224(13) 0.1715(2) 0.65905(6) 0.0234(4) Uani d . 1 . . C
C2 0.99093(14) 0.0673(2) 0.69493(6) 0.0240(4) Uani d . 1 . . C
C3 0.95795(13) 0.0352(2) 0.74829(7) 0.0231(4) Uani d . 1 . . C
C4 0.85716(13) 0.1060(2) 0.76819(6) 0.0223(4) Uani d . 1 . . C
C5 0.78915(13) 0.2084(2) 0.73222(7) 0.0245(4) Uani d . 1 . . C
C6 0.82079(13) 0.2373(2) 0.67901(7) 0.0245(4) Uani d . 1 . . C
N3 0.82633(13) 0.0769(2) 0.82143(6) 0.0307(4) Uani d . 1 . . N
C1' 1.04477(13) 0.2524(2) 0.52500(7) 0.0243(4) Uani d . 1 . . C
C2' 1.14561(15) 0.3095(3) 0.50438(7) 0.0357(5) Uani d . 1 . . C
C3' 1.15634(15) 0.3386(3) 0.44821(7) 0.0388(5) Uani d . 1 . . C
C4' 1.06694(14) 0.3096(2) 0.41366(7) 0.0297(4) Uani d . 1 . . C
C5' 0.96671(15) 0.2527(3) 0.43516(8) 0.0335(4) Uani d . 1 . . C
C6' 0.95509(15) 0.2239(3) 0.49113(8) 0.0323(4) Uani d . 1 . . C
H2 1.0605(14) 0.016(2) 0.6830(6) 0.026(4) Uiso d . 1 . . H
H3 1.0023(14) -0.035(3) 0.7718(7) 0.024(4) Uiso d . 1 . . H
H5 0.7162(15) 0.255(3) 0.7450(7) 0.030(5) Uiso d . 1 . . H
H6 0.7736(14) 0.311(3) 0.6540(7) 0.030(4) Uiso d . 1 . . H
H31 0.8538(16) -0.024(3) 0.8408(9) 0.048(6) Uiso d . 1 . . H
H32 0.7525(18) 0.107(3) 0.8322(8) 0.056(6) Uiso d . 1 . . H
H2' 1.2060(17) 0.326(3) 0.5304(8) 0.044(6) Uiso d . 1 . . H
H3' 1.2311(18) 0.380(3) 0.4342(8) 0.054(6) Uiso d . 1 . . H
H4' 1.0720(10) 0.3304(19) 0.3713(6) 0.003(3) Uiso d . 1 . . H
H5' 0.9041(16) 0.236(3) 0.4108(8) 0.044(6) Uiso d . 1 . . H
H6' 0.8879(18) 0.187(3) 0.5065(8) 0.048(6) Uiso d . 1 . . H

loop_
_atom_site_aniso_label
_atom_site_aniso_U_11
_atom_site_aniso_U_22
_atom_site_aniso_U_33
_atom_site_aniso_U_12
_atom_site_aniso_U_13
_atom_site_aniso_U_23
N1 0.0211(7) 0.0266(7) 0.0289(8) 0.0023(6) -0.0026(5) -0.0027(6)
N2 0.0244(7) 0.0260(7) 0.0279(8) 0.0017(6) -0.0008(6) 0.0004(6)
O1 0.0188(6) 0.0454(7) 0.0265(6) -0.0024(5) -0.0061(5) 0.0034(5)
C1 0.0288(9) 0.0210(8) 0.0199(8) -0.0033(7) -0.0025(6) -0.0013(6)
C2 0.0226(9) 0.0230(8) 0.0264(9) 0.0021(7) 0.0015(6) -0.0017(7)
C3 0.0237(8) 0.0209(8) 0.0243(8) 0.0014(7) -0.0040(6) 0.0017(7)
C4 0.0246(8) 0.0202(8) 0.0220(8) -0.0034(7) -0.0003(6) -0.0034(6)
C5 0.0208(8) 0.0207(8) 0.0316(9) 0.0013(7) -0.0019(6) -0.0040(7)
C6 0.0248(9) 0.0208(8) 0.0276(9) 0.0007(7) -0.0061(7) -0.0011(7)
N3 0.0312(9) 0.0360(9) 0.0247(8) 0.0040(7) 0.0033(6) 0.0000(7)
C1' 0.0290(9) 0.0226(8) 0.0210(8) 0.0057(7) 0.0008(6) 0.0004(6)
C2' 0.0260(9) 0.0566(12) 0.0243(9) 0.0018(8) -0.0010(7) -0.0027(8)
C3' 0.0295(10) 0.0593(13) 0.0273(10) -0.0007(9) 0.0058(7) 0.0004(9)
C4' 0.0357(10) 0.0313(9) 0.0221(9) 0.0080(7) 0.0002(7) -0.0011(7)
C5' 0.0320(10) 0.0375(10) 0.0306(10) 0.0028(8) -0.0068(8) 0.0007(8)
C6' 0.0267(10) 0.0391(11) 0.0306(10) -0.0014(8) 0.0009(7) 0.0052(8)

loop_
_atom_type_symbol
_atom_type_description
_atom_type_scat_dispersion_real
_atom_type_scat_dispersion_imag
_atom_type_scat_source
C C 0.0033 0.0016 'International Tables Vol C Tables 4.2.6.8 and 6.1.1.4'
H H 0.0000 0.0000 'International Tables Vol C Tables 4.2.6.8 and 6.1.1.4'
N N 0.0061 0.0033 'International Tables Vol C Tables 4.2.6.8 and 6.1.1.4'
O O 0.0106 0.0060 'International Tables Vol C Tables 4.2.6.8 and 6.1.1.4'

loop_
_geom_angle_atom_site_label_1
_geom_angle_atom_site_label_2
_geom_angle_atom_site_label_3
_geom_angle
_geom_angle_publ_flag
N2 N1 O1 127.20(10) y
N2 N1 C1' 115.40(10) y
O1 N1 C1' 117.40(10) y
N1 N2 C1 119.30(10) y
C6 C1 N2 113.70(10) y
C6 C1 C2 118.10(10) ?
N2 C1 C2 128.00(10) y
C3 C2 C1 120.1(2) ?
C3 C2 H2 118.0(10) ?
C1 C2 H2 122.0(10) ?
C2 C3 C4 121.2(2) ?
C2 C3 H3 120.0(10) ?
C4 C3 H3 119.0(10) ?
N3 C4 C3 120.8(2) ?
N3 C4 C5 120.9(2) ?
C3 C4 C5 118.30(10) ?
C6 C5 C4 120.5(2) ?
C6 C5 H5 120.0(10) ?
C4 C5 H5 120.0(10) ?
C5 C6 C1 121.7(2) ?
C5 C6 H6 120.0(10) ?
C1 C6 H6 118.0(10) ?
C4 N3 H31 120.0(10) ?
C4 N3 H32 119.0(10) ?
H31 N3 H32 112(2) ?
C6' C1' C2' 121.2(2) ?
C6' C1' N1 121.0(2) y
C2' C1' N1 117.80(10) y
C1' C2' C3' 119.0(2) ?
C1' C2' H2' 117.0(10) ?
C3' C2' H2' 124.0(10) ?
C4' C3' C2' 120.4(2) ?
C4' C3' H3' 122.0(10) ?
C2' C3' H3' 117.0(10) ?
C5' C4' C3' 119.7(2) ?
C5' C4' H4' 118.0(10) ?
C3' C4' H4' 122.0(10) ?
C4' C5' C6' 120.4(2) ?
C4' C5' H5' 119.0(10) ?
C6' C5' H5' 121.0(10) ?
C1' C6' C5' 119.4(2) ?
C1' C6' H6' 119.0(10) ?
C5' C6' H6' 122.0(10) ?

loop_
_geom_bond_atom_site_label_1
_geom_bond_atom_site_label_2
_geom_bond_site_symmetry_2
_geom_bond_distance
_geom_bond_publ_flag
N1 N2 . 1.268(2) y
N1 O1 . 1.282(2) y
N1 C1' . 1.469(2) y
N2 C1 . 1.406(2) y
C1 C6 . 1.396(2) ?
C1 C2 . 1.412(2) ?
C2 C3 . 1.380(2) ?
C2 H2 . 0.96(2) ?
C3 C4 . 1.401(2) ?
C3 H3 . 0.93(2) ?
C4 N3 . 1.367(2) y
C4 C5 . 1.402(2) ?
C5 C6 . 1.368(2) ?
C5 H5 . 0.99(2) ?
C6 H6 . 0.98(2) ?
N3 H31 . 0.92(2) ?
N3 H32 . 0.95(2) ?
C1' C6' . 1.376(2) ?
C1' C2' . 1.376(2) ?
C2' C3' . 1.392(2) ?
C2' H2' . 0.97(2) ?
C3' C4' . 1.384(2) ?
C3' H3' . 1.01(2) ?
C4' C5' . 1.377(3) ?
C4' H4' . 1.050(10) ?
C5' C6' . 1.388(3) ?
C5' H5' . 0.97(2) ?
C6' H6' . 0.93(2) ?

loop_
_geom_hbond_atom_site_label_D
_geom_hbond_atom_site_label_H
_geom_hbond_atom_site_label_A
_geom_hbond_site_symmetry_A
_geom_hbond_distance_DH
_geom_hbond_distance_HA
_geom_hbond_distance_DA
_geom_hbond_angle_DHA
N3 H31 O1 3_746 0.92(2) 2.19(2) 3.083(2) 165(2)
N3 H32 O1 6_557 0.95(2) 2.18(2) 3.063(2) 154(2)

loop_
_geom_torsion_atom_site_label_1
_geom_torsion_atom_site_label_2
_geom_torsion_atom_site_label_3
_geom_torsion_atom_site_label_4
_geom_torsion
_geom_torsion_publ_flag
O1 N1 N2 C1 -3.2(2) ?
C1' N1 N2 C1 178.30(10) ?
N1 N2 C1 C6 154.00(10) y
N1 N2 C1 C2 -31.5(2) y
C6 C1 C2 C3 -0.9(2) ?
N2 C1 C2 C3 -175.2(2) ?
C1 C2 C3 C4 -0.7(2) ?
C2 C3 C4 N3 -178.6(2) ?
C2 C3 C4 C5 1.0(2) ?
N3 C4 C5 C6 179.8(2) ?
C3 C4 C5 C6 0.2(2) ?
C4 C5 C6 C1 -1.9(2) ?
N2 C1 C6 C5 177.30(10) ?
C2 C1 C6 C5 2.2(2) ?
N2 N1 C1' C6' -14.4(2) y
O1 N1 C1' C6' 166.9(2) ?
N2 N1 C1' C2' 166.1(2) y
O1 N1 C1' C2' -12.5(2) ?
C6' C1' C2' C3' 0.0(3) ?
N1 C1' C2' C3' 179.4(2) ?
C1' C2' C3' C4' -0.3(3) ?
C2' C3' C4' C5' 0.4(3) ?
C3' C4' C5' C6' -0.2(3) ?
C2' C1' C6' C5' 0.2(3) ?
N1 C1' C6' C5' -179.2(2) ?
C4' C5' C6' C1' -0.1(3) ?

loop_
_cod_related_entry_id
_cod_related_entry_database
_cod_related_entry_code
1 ChemSpider 21134761
